data_7016013
loop_
_publ_author_name
'Gan, Xin'
'Chi, Shao-Ming'
'Mu, Wei-Hua'
'Yao, Jia-Can'
'Quan, Li'
'Li, Cong'
'Bian, Zhao-Yong'
'Chen, Yong'
'Fu, Wen-Fu'

_publ_section_title
;
 Cu(i) and Pb(ii) complexes containing new tris(7-naphthyridyl)methane
 derivatives: Synthesis, structures, spectroscopy and geometric
 conversion.
;
_journal_issue 28
_journal_name_full 'Dalton transactions (Cambridge, England : 2003)'
_journal_page_first 7365
_journal_page_last 7374
_journal_paper_doi 10.1039/c0dt01747g
_journal_volume 40
_journal_year 2011
_chemical_formula_sum 'C52 H34 Cl2 N16 O14 Pb2'
_chemical_formula_weight 1592.23
_chemical_name_systematic
;
?
;
_space_group_IT_number 14
_symmetry_cell_setting monoclinic
_symmetry_space_group_name_Hall '-P 2ybc'
_symmetry_space_group_name_H-M 'P 1 21/c 1'
_atom_sites_solution_hydrogens geom
_atom_sites_solution_primary direct
_atom_sites_solution_secondary difmap
_audit_creation_method SHELXL-97
_cell_angle_alpha 90.00
_cell_angle_beta 90.22(3)
_cell_angle_gamma 90.00
_cell_formula_units_Z 2
_cell_length_a 12.842(3)
_cell_length_b 15.845(3)
_cell_length_c 15.529(3)
_cell_measurement_reflns_used 5949
_cell_measurement_temperature 293(2)
_cell_measurement_theta_max 27.067
_cell_measurement_theta_min 1.836
_cell_volume 3159.8(11)
_computing_cell_refinement 'Bruker XSCANS'
_computing_data_collection 'Bruker XSCANS'
_computing_data_reduction 'Bruker SHELXTL'
_computing_molecular_graphics 'Bruker SHELXTL'
_computing_publication_material 'Bruker SHELXTL'
_computing_structure_refinement 'SHELXL-97 (Sheldrick, 1997)'
_computing_structure_solution 'SHELXS-97 (Sheldrick, 1990)'
_diffrn_ambient_temperature 293(2)
_diffrn_measured_fraction_theta_full 0.999
_diffrn_measured_fraction_theta_max 0.999
_diffrn_measurement_device_type 'Bruker P4'
_diffrn_measurement_method '\w scans'
_diffrn_radiation_monochromator graphite
_diffrn_radiation_source 'fine-focus sealed tube'
_diffrn_radiation_type MoK\a
_diffrn_radiation_wavelength 0.71073
_diffrn_reflns_av_R_equivalents 0.0570
_diffrn_reflns_av_sigmaI/netI 0.0504
_diffrn_reflns_limit_h_max 15
_diffrn_reflns_limit_h_min -15
_diffrn_reflns_limit_k_max 18
_diffrn_reflns_limit_k_min -12
_diffrn_reflns_limit_l_max 18
_diffrn_reflns_limit_l_min -18
_diffrn_reflns_number 21230
_diffrn_reflns_theta_full 25.02
_diffrn_reflns_theta_max 25.02
_diffrn_reflns_theta_min 1.84
_exptl_absorpt_coefficient_mu 5.478
_exptl_absorpt_correction_T_max 0.8107
_exptl_absorpt_correction_T_min 0.7346
_exptl_absorpt_correction_type multi-scan
_exptl_absorpt_process_details sadabs
_exptl_crystal_colour colourless
_exptl_crystal_density_diffrn 1.673
_exptl_crystal_density_method 'not measured'
_exptl_crystal_F_000 1536
_exptl_crystal_size_max 0.06
_exptl_crystal_size_mid 0.06
_exptl_crystal_size_min 0.04
_refine_diff_density_max 1.704
_refine_diff_density_min -0.581
_refine_diff_density_rms 0.184
_refine_ls_extinction_coef 0.0067(6)
_refine_ls_extinction_expression Fc^*^=kFc[1+0.001xFc^2^\l^3^/sin(2\q)]^-1/4^
_refine_ls_extinction_method SHELXL
_refine_ls_goodness_of_fit_ref 1.089
_refine_ls_hydrogen_treatment constr
_refine_ls_matrix_type full
_refine_ls_number_parameters 469
_refine_ls_number_reflns 5575
_refine_ls_number_restraints 125
_refine_ls_restrained_S_all 1.084
_refine_ls_R_factor_all 0.1018
_refine_ls_R_factor_gt 0.0727
_refine_ls_shift/su_max 0.002
_refine_ls_shift/su_mean 0.000
_refine_ls_structure_factor_coef Fsqd
_refine_ls_weighting_details 'calc w=1/[\s^2^(Fo^2^)+(0.1100P)^2^+22.1871P] where P=(Fo^2^+2Fc^2^)/3'
_refine_ls_weighting_scheme calc
_refine_ls_wR_factor_gt 0.2193
_refine_ls_wR_factor_ref 0.2405
_reflns_number_gt 3835
_reflns_number_total 5575
_reflns_threshold_expression >2sigma(I)
_cod_data_source_file c0dt01747g.txt
_cod_data_source_block complex-4
_cod_depositor_comments
;
The following automatic conversions were performed:

'_symmetry_cell_setting' value 'Monoclinic' changed to 'monoclinic'
according to /home/saulius/struct/CIF-dictionaries/cif_core.dic
dictionary named 'cif_core.dic' version 2.4.1 from 2010-06-29.

Automatic conversion script
Id: cif_fix_values 1715 2011-07-08 13:25:40Z adriana 
;
_cod_original_sg_symbol_H-M P2(1)/c
_cod_database_code 7016013

loop_
_symmetry_equiv_pos_as_xyz
'x, y, z'
'-x, y+1/2, -z+1/2'
'-x, -y, -z'
'x, -y-1/2, z-1/2'

loop_
_atom_site_label
_atom_site_type_symbol
_atom_site_fract_x
_atom_site_fract_y
_atom_site_fract_z
_atom_site_U_iso_or_equiv
_atom_site_adp_type
_atom_site_occupancy
_atom_site_symmetry_multiplicity
_atom_site_calc_flag
_atom_site_refinement_flags
_atom_site_disorder_assembly
_atom_site_disorder_group
Pb1 Pb 0.0000 0.5000 0.0000 0.0437(3) Uani 1 2 d S . .
Pb2 Pb 0.5000 0.0000 1.0000 0.0672(3) Uani 1 2 d S . .
O1 O 0.4994(13) 0.1550(11) 1.0641(13) 0.104(4) Uani 0.686(12) 1 d PU A 1
O2 O 0.5546(12) 0.0644(11) 1.1637(11) 0.095(5) Uani 0.686(12) 1 d PU A 1
O1' O 0.450(3) 0.099(2) 1.123(3) 0.106(6) Uani 0.314(12) 1 d PU A 2
O2' O 0.611(3) 0.107(2) 1.083(3) 0.102(6) Uani 0.314(12) 1 d PU A 2
O3 O 0.5327(8) 0.1951(7) 1.1965(8) 0.094(3) Uani 1 1 d U A .
O4 O 0.687(2) 0.0957(18) 0.982(2) 0.092(7) Uani 0.396(17) 1 d PU A 3
O5 O 0.681(2) -0.0289(16) 0.930(2) 0.061(5) Uani 0.396(17) 1 d PU A 3
O4' O 0.6601(14) 0.0798(12) 0.9028(13) 0.093(6) Uani 0.604(17) 1 d PU A 4
O5' O 0.7029(13) -0.0289(10) 0.9800(13) 0.063(4) Uani 0.604(17) 1 d PU A 4
O6 O 0.8218(8) 0.0470(7) 0.9295(7) 0.097(3) Uani 1 1 d U A .
N1 N 0.0355(8) 0.4903(5) 0.1928(6) 0.050(2) Uani 1 1 d . B .
N2 N 0.0974(7) 0.6009(6) 0.1138(6) 0.052(2) Uani 1 1 d . B .
N3 N 0.1747(7) 0.5756(5) -0.0586(6) 0.045(2) Uani 1 1 d . B .
N4 N 0.1741(7) 0.4470(6) -0.1194(6) 0.047(2) Uani 1 1 d . B .
N5 N 0.0165(7) 0.3323(5) 0.0300(6) 0.044(2) Uani 1 1 d . C .
N6 N 0.1732(7) 0.3885(6) 0.0680(6) 0.051(2) Uani 1 1 d . C .
N7 N 0.5298(9) 0.1380(7) 1.1397(10) 0.074(3) Uani 1 1 d . . .
N8 N 0.7313(8) 0.0348(7) 0.9404(8) 0.064(3) Uani 1 1 d . . .
Cl1 Cl -0.0425(7) 0.3607(6) 0.2641(5) 0.061(2) Uani 0.33 1 d PD B 1
C2 C 0.0303(9) 0.4474(8) 0.2641(7) 0.066(4) Uani 1 1 d D . .
C3 C 0.0839(14) 0.4723(11) 0.3379(10) 0.090(5) Uani 1 1 d . B .
H3A H 0.0768 0.4415 0.3885 0.108 Uiso 1 1 calc R . .
C4 C 0.1458(15) 0.5407(12) 0.3362(9) 0.099(6) Uani 1 1 d . . .
H4 H 0.1844 0.5551 0.3848 0.119 Uiso 1 1 calc R B .
C5 C 0.1522(9) 0.5880(9) 0.2657(8) 0.063(3) Uani 1 1 d . B .
C6 C 0.2126(11) 0.6623(9) 0.2504(10) 0.081(5) Uani 1 1 d . . .
H6 H 0.2536 0.6830 0.2951 0.097 Uiso 1 1 calc R B .
C7 C 0.2137(9) 0.7048(8) 0.1731(8) 0.066(4) Uani 1 1 d . B .
H7 H 0.2512 0.7546 0.1664 0.079 Uiso 1 1 calc R . .
C8 C 0.1568(9) 0.6706(7) 0.1057(8) 0.057(3) Uani 1 1 d . . .
C9 C 0.0965(9) 0.5600(7) 0.1916(7) 0.050(3) Uani 1 1 d . . .
C10 C 0.1575(9) 0.7118(7) 0.0177(8) 0.057(3) Uani 1 1 d . . .
H10 H 0.1955 0.7653 0.0215 0.068 Uiso 1 1 calc R . .
C11 C 0.2140(9) 0.6532(7) -0.0458(8) 0.054(3) Uani 1 1 d . . .
C12 C 0.3003(9) 0.6810(8) -0.0899(9) 0.063(3) Uani 1 1 d . B .
H12 H 0.3271 0.7349 -0.0813 0.076 Uiso 1 1 calc R . .
C13 C 0.3452(10) 0.6258(10) -0.1472(9) 0.075(4) Uani 1 1 d . . .
H13 H 0.4029 0.6436 -0.1782 0.090 Uiso 1 1 calc R B .
C14 C 0.3089(9) 0.5467(9) -0.1603(8) 0.059(3) Uani 1 1 d . B .
C15 C 0.3504(11) 0.4866(11) -0.2195(9) 0.078(4) Uani 1 1 d . . .
H15 H 0.4080 0.4993 -0.2532 0.093 Uiso 1 1 calc R B .
C16 C 0.3036(10) 0.4117(11) -0.2246(10) 0.082(4) Uani 1 1 d . B .
H16 H 0.3289 0.3713 -0.2627 0.099 Uiso 1 1 calc R . .
C17 C 0.2173(10) 0.3928(8) -0.1740(8) 0.067(4) Uani 1 1 d D . .
C18 C 0.2194(9) 0.5231(8) -0.1130(8) 0.051(3) Uani 1 1 d . . .
Cl2 Cl 0.1562(6) 0.2985(5) -0.1820(5) 0.051(2) Uani 0.33 1 d PD B 1
C20 C -0.0460(9) 0.2703(7) 0.0139(7) 0.049(3) Uani 1 1 d . . .
C21 C -0.0115(10) 0.1827(7) 0.0214(7) 0.055(3) Uani 1 1 d . . .
H21 H -0.0565 0.1382 0.0092 0.066 Uiso 1 1 calc R . .
C22 C 0.0878(9) 0.1683(7) 0.0467(7) 0.054(3) Uani 1 1 d . . .
H22 H 0.1113 0.1132 0.0536 0.064 Uiso 1 1 calc R . .
C23 C 0.1553(9) 0.2357(7) 0.0624(7) 0.047(3) Uani 1 1 d . C .
C24 C 0.2608(10) 0.2273(8) 0.0874(7) 0.059(3) Uani 1 1 d . . .
H24 H 0.2904 0.1741 0.0943 0.071 Uiso 1 1 calc R . .
C25 C 0.3191(9) 0.2989(8) 0.1012(9) 0.066(3) Uani 1 1 d . C .
H25 H 0.3891 0.2952 0.1165 0.079 Uiso 1 1 calc R . .
C26 C 0.2697(9) 0.3791(7) 0.0917(7) 0.058(3) Uani 1 1 d D . .
C27 C 0.1161(8) 0.3176(6) 0.0537(6) 0.042(2) Uani 1 1 d . . .
Cl3 Cl 0.3406(5) 0.4632(5) 0.1084(5) 0.0436(18) Uani 0.33 1 d PD C 1
O7 O 0.4642(15) 0.1151(12) 0.8821(13) 0.083(6) Uani 0.50 1 d PDU A .
H7A H 0.5195 0.1489 0.8651 0.099 Uiso 0.50 1 calc PR . .
C30 C 0.454(2) 0.7300(14) 0.1135(17) 0.075(8) Uani 0.50 1 d PDU . .
H30A H 0.5004 0.7484 0.1585 0.113 Uiso 0.50 1 calc PR . .
H30B H 0.3891 0.7128 0.1381 0.113 Uiso 0.50 1 calc PR . .
H30C H 0.4425 0.7755 0.0738 0.113 Uiso 0.50 1 calc PR . .
O8 O 0.4982(13) 0.6627(10) 0.0706(11) 0.064(4) Uani 0.50 1 d PDU . .
H8 H 0.5600 0.6591 0.0836 0.096 Uiso 0.50 1 calc PR . .
C29 C 0.3686(18) 0.1286(18) 0.8437(18) 0.082(8) Uani 0.50 1 d PDU . .
H29A H 0.3454 0.0775 0.8165 0.123 Uiso 0.50 1 calc PR A .
H29B H 0.3748 0.1724 0.8013 0.123 Uiso 0.50 1 calc PR . .
H29C H 0.3191 0.1454 0.8866 0.123 Uiso 0.50 1 calc PR . .

loop_
_atom_site_aniso_label
_atom_site_aniso_U_11
_atom_site_aniso_U_22
_atom_site_aniso_U_33
_atom_site_aniso_U_23
_atom_site_aniso_U_13
_atom_site_aniso_U_12
Pb1 0.0493(4) 0.0403(4) 0.0413(4) -0.0011(3) -0.0041(3) -0.0072(2)
Pb2 0.0496(5) 0.0710(6) 0.0809(6) 0.0011(4) 0.0079(4) 0.0097(3)
O1 0.107(7) 0.097(7) 0.107(7) 0.005(6) 0.000(6) 0.003(6)
O2 0.093(7) 0.084(7) 0.109(8) 0.013(7) 0.007(6) 0.002(6)
O1' 0.104(8) 0.103(8) 0.109(8) 0.001(7) 0.004(7) -0.002(7)
O2' 0.105(8) 0.099(8) 0.103(8) 0.001(7) 0.004(7) 0.003(7)
O3 0.096(6) 0.083(6) 0.105(7) 0.014(6) 0.000(5) -0.001(5)
O4 0.088(10) 0.091(10) 0.098(11) -0.001(8) 0.013(8) 0.004(8)
O5 0.064(8) 0.053(7) 0.066(9) -0.001(7) 0.008(7) -0.002(6)
O4' 0.091(8) 0.095(8) 0.093(9) 0.006(7) 0.001(7) 0.011(7)
O5' 0.067(7) 0.049(5) 0.074(8) 0.006(6) 0.015(6) -0.001(5)
O6 0.076(6) 0.109(7) 0.106(7) -0.011(6) 0.015(5) -0.012(5)
N1 0.063(6) 0.050(6) 0.038(5) 0.001(4) -0.008(5) 0.009(4)
N2 0.061(6) 0.048(5) 0.046(6) 0.000(4) -0.011(5) -0.004(5)
N3 0.048(5) 0.035(5) 0.053(6) 0.002(4) 0.000(4) -0.002(4)
N4 0.052(5) 0.046(5) 0.045(6) -0.003(4) 0.005(4) -0.004(4)
N5 0.048(5) 0.038(5) 0.045(5) 0.002(4) 0.000(4) 0.001(4)
N6 0.052(6) 0.049(5) 0.052(6) 0.002(4) -0.005(5) 0.005(4)
N7 0.056(7) 0.057(7) 0.108(11) 0.007(7) 0.028(7) -0.018(6)
N8 0.043(6) 0.063(7) 0.086(9) 0.002(7) 0.010(6) 0.001(6)
Cl1 0.066(5) 0.075(6) 0.041(5) 0.025(4) 0.014(4) 0.011(5)
C2 0.078(9) 0.092(10) 0.027(6) 0.001(6) 0.003(6) 0.040(8)
C3 0.117(13) 0.103(12) 0.050(9) 0.005(9) -0.016(9) 0.010(11)
C4 0.146(16) 0.108(13) 0.043(9) -0.004(9) -0.041(9) 0.033(12)
C5 0.069(8) 0.075(8) 0.043(7) -0.016(6) -0.022(6) 0.014(7)
C6 0.081(9) 0.072(9) 0.089(12) -0.033(8) -0.039(8) 0.001(8)
C7 0.068(8) 0.060(8) 0.069(9) -0.012(7) -0.039(7) -0.001(6)
C8 0.058(7) 0.042(6) 0.072(9) -0.010(6) -0.011(6) 0.009(5)
C9 0.061(7) 0.055(7) 0.033(6) -0.019(5) -0.010(5) 0.009(6)
C10 0.067(8) 0.035(6) 0.069(8) -0.001(6) -0.005(6) -0.009(5)
C11 0.058(7) 0.048(6) 0.056(7) 0.013(6) -0.010(6) -0.011(5)
C12 0.054(7) 0.063(8) 0.074(9) 0.020(7) -0.010(7) -0.011(6)
C13 0.059(8) 0.108(12) 0.058(9) 0.034(8) 0.002(7) 0.006(8)
C14 0.055(7) 0.074(9) 0.048(7) 0.017(6) -0.002(6) -0.003(7)
C15 0.054(9) 0.122(14) 0.057(9) 0.005(9) 0.017(7) 0.010(8)
C16 0.048(8) 0.114(13) 0.084(11) -0.016(10) 0.010(7) 0.013(8)
C17 0.070(9) 0.090(10) 0.041(7) -0.001(7) 0.001(6) 0.007(7)
C18 0.038(6) 0.065(7) 0.049(7) -0.001(6) 0.001(5) 0.000(5)
Cl2 0.063(5) 0.039(4) 0.049(5) -0.025(4) 0.015(4) 0.002(4)
C20 0.057(7) 0.044(6) 0.046(7) 0.000(5) -0.006(5) 0.004(5)
C21 0.100(10) 0.031(5) 0.033(6) -0.003(4) 0.011(6) 0.000(6)
C22 0.068(8) 0.038(6) 0.055(7) -0.008(5) -0.005(6) 0.020(5)
C23 0.056(7) 0.050(6) 0.035(6) -0.004(5) 0.004(5) 0.002(5)
C24 0.074(8) 0.059(7) 0.045(7) 0.002(6) -0.014(6) 0.024(6)
C25 0.051(7) 0.068(8) 0.079(9) -0.003(7) -0.013(6) 0.009(6)
C26 0.069(8) 0.061(7) 0.043(7) 0.004(6) -0.005(6) 0.006(6)
C27 0.055(6) 0.040(6) 0.032(5) -0.006(4) -0.004(5) 0.002(5)
Cl3 0.033(4) 0.036(4) 0.062(5) -0.003(4) -0.010(3) -0.005(3)
O7 0.091(9) 0.076(9) 0.082(9) 0.016(7) 0.016(8) -0.005(7)
C30 0.078(11) 0.070(10) 0.079(11) 0.002(9) 0.018(9) 0.006(8)
O8 0.063(7) 0.068(8) 0.061(8) 0.012(7) -0.003(7) -0.001(7)
C29 0.095(12) 0.075(11) 0.077(11) 0.011(9) 0.007(9) 0.021(9)

loop_
_atom_type_symbol
_atom_type_description
_atom_type_scat_dispersion_real
_atom_type_scat_dispersion_imag
_atom_type_scat_source
C C 0.0033 0.0016 'International Tables Vol C Tables 4.2.6.8 and 6.1.1.4'
H H 0.0000 0.0000 'International Tables Vol C Tables 4.2.6.8 and 6.1.1.4'
N N 0.0061 0.0033 'International Tables Vol C Tables 4.2.6.8 and 6.1.1.4'
O O 0.0106 0.0060 'International Tables Vol C Tables 4.2.6.8 and 6.1.1.4'
Cl Cl 0.1484 0.1585 'International Tables Vol C Tables 4.2.6.8 and 6.1.1.4'
Pb Pb -3.3944 10.1111 'International Tables Vol C Tables 4.2.6.8 and 6.1.1.4'

loop_
_geom_angle_atom_site_label_1
_geom_angle_atom_site_label_2
_geom_angle_atom_site_label_3
_geom_angle
_geom_angle_site_symmetry_1
_geom_angle_site_symmetry_3
_geom_angle_publ_flag
N2 Pb1 N2 179.999(1) . 3_565 ?
N2 Pb1 N3 115.2(3) . 3_565 ?
N2 Pb1 N3 64.8(3) 3_565 3_565 ?
N2 Pb1 N3 64.8(3) . . ?
N2 Pb1 N3 115.2(3) 3_565 . ?
N3 Pb1 N3 179.999(1) 3_565 . ?
N2 Pb1 N5 64.2(3) . 3_565 ?
N2 Pb1 N5 115.8(3) 3_565 3_565 ?
N3 Pb1 N5 115.4(3) 3_565 3_565 ?
N3 Pb1 N5 64.6(3) . 3_565 ?
N2 Pb1 N5 115.8(3) . . ?
N2 Pb1 N5 64.2(3) 3_565 . ?
N3 Pb1 N5 64.6(3) 3_565 . ?
N3 Pb1 N5 115.4(3) . . ?
N5 Pb1 N5 180.0 3_565 . ?
O1' Pb2 O1' 179.998(5) . 3_657 ?
O1' Pb2 O2' 129.7(13) . 3_657 ?
O1' Pb2 O2' 50.4(13) 3_657 3_657 ?
O1' Pb2 O2' 50.4(13) . . ?
O1' Pb2 O2' 129.6(13) 3_657 . ?
O2' Pb2 O2' 179.999(4) 3_657 . ?
O1' Pb2 O5 49.7(11) . 3_657 ?
O1' Pb2 O5 130.3(11) 3_657 3_657 ?
O2' Pb2 O5 80.0(11) 3_657 3_657 ?
O2' Pb2 O5 100.0(11) . 3_657 ?
O1' Pb2 O5 130.3(11) . . ?
O1' Pb2 O5 49.7(11) 3_657 . ?
O2' Pb2 O5 100.0(11) 3_657 . ?
O2' Pb2 O5 80.0(11) . . ?
O5 Pb2 O5 179.999(3) 3_657 . ?
O1' Pb2 O7 92.8(10) . . ?
O1' Pb2 O7 87.2(10) 3_657 . ?
O2' Pb2 O7 90.7(10) 3_657 . ?
O2' Pb2 O7 89.3(10) . . ?
O5 Pb2 O7 90.8(8) 3_657 . ?
O5 Pb2 O7 89.2(8) . . ?
O1' Pb2 O7 87.2(10) . 3_657 ?
O1' Pb2 O7 92.8(10) 3_657 3_657 ?
O2' Pb2 O7 89.3(10) 3_657 3_657 ?
O2' Pb2 O7 90.7(10) . 3_657 ?
O5 Pb2 O7 89.2(8) 3_657 3_657 ?
O5 Pb2 O7 90.8(8) . 3_657 ?
O7 Pb2 O7 180.0(6) . 3_657 ?
O1' Pb2 O1 31.7(9) . . ?
O1' Pb2 O1 148.3(9) 3_657 . ?
O2' Pb2 O1 143.0(9) 3_657 . ?
O2' Pb2 O1 37.0(9) . . ?
O5 Pb2 O1 71.2(7) 3_657 . ?
O5 Pb2 O1 108.8(7) . . ?
O7 Pb2 O1 67.5(6) . . ?
O7 Pb2 O1 112.5(6) 3_657 . ?
O1' Pb2 O1 148.3(9) . 3_657 ?
O1' Pb2 O1 31.7(9) 3_657 3_657 ?
O2' Pb2 O1 37.0(9) 3_657 3_657 ?
O2' Pb2 O1 143.0(9) . 3_657 ?
O5 Pb2 O1 108.8(7) 3_657 3_657 ?
O5 Pb2 O1 71.2(7) . 3_657 ?
O7 Pb2 O1 112.5(6) . 3_657 ?
O7 Pb2 O1 67.5(6) 3_657 3_657 ?
O1 Pb2 O1 179.999(1) . 3_657 ?
O1' Pb2 O5' 63.7(10) . 3_657 ?
O1' Pb2 O5' 116.3(10) 3_657 3_657 ?
O2' Pb2 O5' 68.1(9) 3_657 3_657 ?
O2' Pb2 O5' 111.9(9) . 3_657 ?
O5 Pb2 O5' 17.9(6) 3_657 3_657 ?
O5 Pb2 O5' 162.1(6) . 3_657 ?
O7 Pb2 O5' 78.1(6) . 3_657 ?
O7 Pb2 O5' 101.9(6) 3_657 3_657 ?
O1 Pb2 O5' 78.0(5) . 3_657 ?
O1 Pb2 O5' 102.0(5) 3_657 3_657 ?
O1' Pb2 O5' 116.3(10) . . ?
O1' Pb2 O5' 63.7(10) 3_657 . ?
O2' Pb2 O5' 111.9(9) 3_657 . ?
O2' Pb2 O5' 68.1(9) . . ?
O5 Pb2 O5' 162.1(6) 3_657 . ?
O5 Pb2 O5' 17.9(6) . . ?
O7 Pb2 O5' 101.9(6) . . ?
O7 Pb2 O5' 78.1(6) 3_657 . ?
O1 Pb2 O5' 102.0(5) . . ?
O1 Pb2 O5' 78.0(5) 3_657 . ?
O5' Pb2 O5' 179.999(2) 3_657 . ?
N7 O1 Pb2 98.6(11) . . ?
N7 O1' Pb2 105(2) . . ?
N7 O2' Pb2 97.4(19) . . ?
N8 O5 Pb2 106.1(16) . . ?
N8 O5' Pb2 102.0(10) . . ?
C2 N1 C9 118.0(10) . . ?
C8 N2 C9 118.4(10) . . ?
C8 N2 Pb1 133.5(8) . . ?
C9 N2 Pb1 107.0(7) . . ?
C18 N3 C11 120.6(10) . . ?
C18 N3 Pb1 107.4(7) . . ?
C11 N3 Pb1 131.8(8) . . ?
C17 N4 C18 116.4(10) . . ?
C20 N5 C27 120.6(9) . . ?
C20 N5 Pb1 131.7(7) . . ?
C27 N5 Pb1 106.9(6) . . ?
C26 N6 C27 117.6(9) . . ?
O1' N7 O3 122(2) . . ?
O1' N7 O2 79.0(19) . . ?
O3 N7 O2 116.7(15) . . ?
O1' N7 O1 70(2) . . ?
O3 N7 O1 120.2(14) . . ?
O2 N7 O1 123.0(17) . . ?
O1' N7 O2' 107(3) . . ?
O3 N7 O2' 130.4(18) . . ?
O2 N7 O2' 71.5(17) . . ?
O1 N7 O2' 74.4(18) . . ?
O6 N8 O5 129.8(17) . . ?
O6 N8 O5' 119.5(13) . . ?
O5 N8 O5' 39.1(13) . . ?
O6 N8 O4 112.2(17) . . ?
O5 N8 O4 117.0(19) . . ?
O5' N8 O4 103.4(17) . . ?
O6 N8 O4' 122.2(14) . . ?
O5 N8 O4' 91.4(18) . . ?
O5' N8 O4' 117.6(14) . . ?
O4 N8 O4' 60.4(14) . . ?
N1 C2 C3 121.7(13) . . ?
N1 C2 Cl1 117.6(9) . . ?
C3 C2 Cl1 120.7(12) . . ?
C4 C3 C2 120.2(15) . . ?
C4 C3 H3A 119.9 . . ?
C2 C3 H3A 119.9 . . ?
C5 C4 C3 120.6(14) . . ?
C5 C4 H4 119.7 . . ?
C3 C4 H4 119.7 . . ?
C4 C5 C9 117.2(14) . . ?
C4 C5 C6 129.5(13) . . ?
C9 C5 C6 113.2(12) . . ?
C7 C6 C5 123.7(11) . . ?
C7 C6 H6 118.1 . . ?
C5 C6 H6 118.1 . . ?
C6 C7 C8 117.4(12) . . ?
C6 C7 H7 121.3 . . ?
C8 C7 H7 121.3 . . ?
N2 C8 C7 123.2(12) . . ?
N2 C8 C10 116.2(10) . . ?
C7 C8 C10 120.6(11) . . ?
N1 C9 N2 113.9(9) . . ?
N1 C9 C5 122.1(11) . . ?
N2 C9 C5 124.0(11) . . ?
C8 C10 C11 108.9(9) . . ?
C8 C10 C20 111.1(10) . 3_565 ?
C11 C10 C20 110.3(9) . 3_565 ?
C8 C10 H10 108.9 . . ?
C11 C10 H10 108.9 . . ?
C20 C10 H10 108.9 3_565 . ?
N3 C11 C12 121.4(12) . . ?
N3 C11 C10 118.0(10) . . ?
C12 C11 C10 120.6(11) . . ?
C13 C12 C11 117.2(12) . . ?
C13 C12 H12 121.4 . . ?
C11 C12 H12 121.4 . . ?
C14 C13 C12 122.8(13) . . ?
C14 C13 H13 118.6 . . ?
C12 C13 H13 118.6 . . ?
C13 C14 C18 116.5(13) . . ?
C13 C14 C15 125.8(14) . . ?
C18 C14 C15 117.6(13) . . ?
C16 C15 C14 117.5(13) . . ?
C16 C15 H15 121.2 . . ?
C14 C15 H15 121.2 . . ?
C15 C16 C17 121.1(14) . . ?
C15 C16 H16 119.4 . . ?
C17 C16 H16 119.4 . . ?
N4 C17 C16 123.8(12) . . ?
N4 C17 Cl2 115.0(10) . . ?
C16 C17 Cl2 121.1(12) . . ?
N3 C18 N4 115.1(10) . . ?
N3 C18 C14 121.4(12) . . ?
N4 C18 C14 123.5(12) . . ?
N5 C20 C21 121.2(10) . . ?
N5 C20 C10 119.9(10) . 3_565 ?
C21 C20 C10 118.8(10) . 3_565 ?
C22 C21 C20 118.0(10) . . ?
C22 C21 H21 121.0 . . ?
C20 C21 H21 121.0 . . ?
C21 C22 C23 120.4(10) . . ?
C21 C22 H22 119.8 . . ?
C23 C22 H22 119.8 . . ?
C22 C23 C27 118.0(10) . . ?
C22 C23 C24 124.7(10) . . ?
C27 C23 C24 117.3(10) . . ?
C25 C24 C23 119.0(11) . . ?
C25 C24 H24 120.5 . . ?
C23 C24 H24 120.5 . . ?
C24 C25 C26 118.5(10) . . ?
C24 C25 H25 120.8 . . ?
C26 C25 H25 120.8 . . ?
N6 C26 C25 123.6(10) . . ?
N6 C26 Cl3 118.8(9) . . ?
C25 C26 Cl3 117.5(9) . . ?
N5 C27 N6 114.3(9) . . ?
N5 C27 C23 121.8(9) . . ?
N6 C27 C23 123.9(9) . . ?
C29 O7 Pb2 124.3(17) . . ?
C29 O7 H7A 117.8 . . ?
Pb2 O7 H7A 117.8 . . ?
O8 C30 H30A 109.5 . . ?
O8 C30 H30B 109.5 . . ?
H30A C30 H30B 109.5 . . ?
O8 C30 H30C 109.5 . . ?
H30A C30 H30C 109.5 . . ?
H30B C30 H30C 109.5 . . ?
C30 O8 H8 109.5 . . ?
O7 C29 H29A 109.5 . . ?
O7 C29 H29B 109.5 . . ?
H29A C29 H29B 109.5 . . ?
O7 C29 H29C 109.5 . . ?
H29A C29 H29C 109.5 . . ?
H29B C29 H29C 109.5 . . ?

loop_
_geom_bond_atom_site_label_1
_geom_bond_atom_site_label_2
_geom_bond_distance
_geom_bond_site_symmetry_2
_geom_bond_publ_flag
Pb1 N2 2.688(9) . ?
Pb1 N2 2.688(9) 3_565 ?
Pb1 N3 2.704(9) 3_565 ?
Pb1 N3 2.704(9) . ?
Pb1 N5 2.706(9) 3_565 ?
Pb1 N5 2.706(9) . ?
Pb2 O1' 2.55(4) . ?
Pb2 O1' 2.55(4) 3_657 ?
Pb2 O2' 2.56(4) 3_657 ?
Pb2 O2' 2.56(4) . ?
Pb2 O5 2.61(3) 3_657 ?
Pb2 O5 2.61(3) . ?
Pb2 O7 2.623(18) . ?
Pb2 O7 2.623(18) 3_657 ?
Pb2 O1 2.650(18) . ?
Pb2 O1 2.650(18) 3_657 ?
Pb2 O5' 2.665(16) 3_657 ?
Pb2 O5' 2.665(16) . ?
O1 N7 1.27(2) . ?
O2 N7 1.265(18) . ?
O1' N7 1.23(4) . ?
O2' N7 1.46(4) . ?
O3 N7 1.263(15) . ?
O4 N8 1.29(3) . ?
O5 N8 1.21(3) . ?
O4' N8 1.30(2) . ?
O5' N8 1.237(19) . ?
O6 N8 1.191(13) . ?
N1 C2 1.300(14) . ?
N1 C9 1.354(14) . ?
N2 C8 1.349(14) . ?
N2 C9 1.371(14) . ?
N3 C18 1.319(15) . ?
N3 C11 1.344(13) . ?
N4 C17 1.329(15) . ?
N4 C18 1.343(15) . ?
N5 C20 1.292(14) . ?
N5 C27 1.350(13) . ?
N6 C26 1.300(13) . ?
N6 C27 1.360(13) . ?
Cl1 C2 1.661(13) . ?
C2 C3 1.392(18) . ?
C3 C4 1.34(2) . ?
C3 H3A 0.9300 . ?
C4 C5 1.33(2) . ?
C4 H4 0.9300 . ?
C5 C9 1.424(14) . ?
C5 C6 1.430(19) . ?
C6 C7 1.376(19) . ?
C6 H6 0.9300 . ?
C7 C8 1.385(15) . ?
C7 H7 0.9300 . ?
C8 C10 1.514(17) . ?
C10 C11 1.538(17) . ?
C10 C20 1.538(15) 3_565 ?
C10 H10 0.9800 . ?
C11 C12 1.377(17) . ?
C12 C13 1.376(19) . ?
C12 H12 0.9300 . ?
C13 C14 1.352(19) . ?
C13 H13 0.9300 . ?
C14 C18 1.416(17) . ?
C14 C15 1.429(19) . ?
C15 C16 1.33(2) . ?
C15 H15 0.9300 . ?
C16 C17 1.394(18) . ?
C16 H16 0.9300 . ?
C17 Cl2 1.692(13) . ?
C20 C21 1.463(15) . ?
C20 C10 1.538(15) 3_565 ?
C21 C22 1.352(15) . ?
C21 H21 0.9300 . ?
C22 C23 1.397(15) . ?
C22 H22 0.9300 . ?
C23 C27 1.398(14) . ?
C23 C24 1.414(15) . ?
C24 C25 1.376(16) . ?
C24 H24 0.9300 . ?
C25 C26 1.428(16) . ?
C25 H25 0.9300 . ?
C26 Cl3 1.634(11) . ?
O7 C29 1.379(10) . ?
O7 H7A 0.9300 . ?
C30 O8 1.379(10) . ?
C30 H30A 0.9600 . ?
C30 H30B 0.9600 . ?
C30 H30C 0.9600 . ?
O8 H8 0.8200 . ?
C29 H29A 0.9600 . ?
C29 H29B 0.9600 . ?
C29 H29C 0.9600 . ?

loop_
_geom_torsion_atom_site_label_1
_geom_torsion_atom_site_label_2
_geom_torsion_atom_site_label_3
_geom_torsion_atom_site_label_4
_geom_torsion
_geom_torsion_site_symmetry_1
_geom_torsion_site_symmetry_2
_geom_torsion_site_symmetry_3
_geom_torsion_site_symmetry_4
_geom_torsion_publ_flag
O1' Pb2 O1 N7 46.8(18) . . . . ?
O1' Pb2 O1 N7 -133.2(18) 3_657 . . . ?
O2' Pb2 O1 N7 129.3(17) 3_657 . . . ?
O2' Pb2 O1 N7 -50.7(17) . . . . ?
O5 Pb2 O1 N7 88.4(13) 3_657 . . . ?
O5 Pb2 O1 N7 -91.6(13) . . . . ?
O7 Pb2 O1 N7 -172.6(12) . . . . ?
O7 Pb2 O1 N7 7.4(12) 3_657 . . . ?
O1 Pb2 O1 N7 19(22) 3_657 . . . ?
O5' Pb2 O1 N7 105.5(11) 3_657 . . . ?
O5' Pb2 O1 N7 -74.5(11) . . . . ?
O1' Pb2 O1' N7 -48(12) 3_657 . . . ?
O2' Pb2 O1' N7 -179.3(19) 3_657 . . . ?
O2' Pb2 O1' N7 0.7(19) . . . . ?
O5 Pb2 O1' N7 -175(3) 3_657 . . . ?
O5 Pb2 O1' N7 5(3) . . . . ?
O7 Pb2 O1' N7 -86(2) . . . . ?
O7 Pb2 O1' N7 94(2) 3_657 . . . ?
O1 Pb2 O1' N7 -50.1(19) . . . . ?
O1 Pb2 O1' N7 129.9(19) 3_657 . . . ?
O5' Pb2 O1' N7 -161(3) 3_657 . . . ?
O5' Pb2 O1' N7 19(3) . . . . ?
O1' Pb2 O2' N7 -0.6(16) . . . . ?
O1' Pb2 O2' N7 179.4(16) 3_657 . . . ?
O2' Pb2 O2' N7 -153(16) 3_657 . . . ?
O5 Pb2 O2' N7 3(2) 3_657 . . . ?
O5 Pb2 O2' N7 -177(2) . . . . ?
O7 Pb2 O2' N7 93.6(18) . . . . ?
O7 Pb2 O2' N7 -86.4(18) 3_657 . . . ?
O1 Pb2 O2' N7 42.0(13) . . . . ?
O1 Pb2 O2' N7 -138.0(13) 3_657 . . . ?
O5' Pb2 O2' N7 17(2) 3_657 . . . ?
O5' Pb2 O2' N7 -163(2) . . . . ?
O1' Pb2 O5 N8 -27(3) . . . . ?
O1' Pb2 O5 N8 153(3) 3_657 . . . ?
O2' Pb2 O5 N8 156(2) 3_657 . . . ?
O2' Pb2 O5 N8 -24(2) . . . . ?
O5 Pb2 O5 N8 174(10) 3_657 . . . ?
O7 Pb2 O5 N8 65.8(19) . . . . ?
O7 Pb2 O5 N8 -114.2(19) 3_657 . . . ?
O1 Pb2 O5 N8 0(2) . . . . ?
O1 Pb2 O5 N8 180(2) 3_657 . . . ?
O5' Pb2 O5 N8 110(3) 3_657 . . . ?
O5' Pb2 O5 N8 -70(3) . . . . ?
O1' Pb2 O5' N8 -80.3(16) . . . . ?
O1' Pb2 O5' N8 99.7(16) 3_657 . . . ?
O2' Pb2 O5' N8 114.5(15) 3_657 . . . ?
O2' Pb2 O5' N8 -65.5(15) . . . . ?
O5 Pb2 O5' N8 -116(2) 3_657 . . . ?
O5 Pb2 O5' N8 64(2) . . . . ?
O7 Pb2 O5' N8 18.9(14) . . . . ?
O7 Pb2 O5' N8 -161.1(14) 3_657 . . . ?
O1 Pb2 O5' N8 -50.2(14) . . . . ?
O1 Pb2 O5' N8 129.8(14) 3_657 . . . ?
O5' Pb2 O5' N8 -27(5) 3_657 . . . ?
N2 Pb1 N2 C8 -29(5) 3_565 . . . ?
N3 Pb1 N2 C8 -150.5(10) 3_565 . . . ?
N3 Pb1 N2 C8 29.5(10) . . . . ?
N5 Pb1 N2 C8 -43.2(10) 3_565 . . . ?
N5 Pb1 N2 C8 136.8(10) . . . . ?
N2 Pb1 N2 C9 163(5) 3_565 . . . ?
N3 Pb1 N2 C9 42.3(8) 3_565 . . . ?
N3 Pb1 N2 C9 -137.7(8) . . . . ?
N5 Pb1 N2 C9 149.6(8) 3_565 . . . ?
N5 Pb1 N2 C9 -30.4(8) . . . . ?
N2 Pb1 N3 C18 146.8(8) . . . . ?
N2 Pb1 N3 C18 -33.2(8) 3_565 . . . ?
N3 Pb1 N3 C18 134(21) 3_565 . . . ?
N5 Pb1 N3 C18 -141.2(8) 3_565 . . . ?
N5 Pb1 N3 C18 38.8(8) . . . . ?
N2 Pb1 N3 C11 -38.1(9) . . . . ?
N2 Pb1 N3 C11 141.9(9) 3_565 . . . ?
N3 Pb1 N3 C11 -51(21) 3_565 . . . ?
N5 Pb1 N3 C11 33.9(9) 3_565 . . . ?
N5 Pb1 N3 C11 -146.1(9) . . . . ?
N2 Pb1 N5 C20 149.0(10) . . . . ?
N2 Pb1 N5 C20 -31.0(10) 3_565 . . . ?
N3 Pb1 N5 C20 41.8(10) 3_565 . . . ?
N3 Pb1 N5 C20 -138.2(10) . . . . ?
N5 Pb1 N5 C20 113(3) 3_565 . . . ?
N2 Pb1 N5 C27 -42.0(7) . . . . ?
N2 Pb1 N5 C27 138.0(7) 3_565 . . . ?
N3 Pb1 N5 C27 -149.1(7) 3_565 . . . ?
N3 Pb1 N5 C27 30.9(7) . . . . ?
N5 Pb1 N5 C27 -78(3) 3_565 . . . ?
Pb2 O1' N7 O3 177.8(12) . . . . ?
Pb2 O1' N7 O2 -67.5(16) . . . . ?
Pb2 O1' N7 O1 64.2(16) . . . . ?
Pb2 O1' N7 O2' -1(3) . . . . ?
Pb2 O1 N7 O1' -58(2) . . . . ?
Pb2 O1 N7 O3 -174.2(10) . . . . ?
Pb2 O1 N7 O2 2.9(17) . . . . ?
Pb2 O1 N7 O2' 57.9(17) . . . . ?
Pb2 O2' N7 O1' 1(3) . . . . ?
Pb2 O2' N7 O3 -177.7(14) . . . . ?
Pb2 O2' N7 O2 72.6(14) . . . . ?
Pb2 O2' N7 O1 -61.0(13) . . . . ?
Pb2 O5 N8 O6 168.9(13) . . . . ?
Pb2 O5 N8 O5' 79(2) . . . . ?
Pb2 O5 N8 O4 2(3) . . . . ?
Pb2 O5 N8 O4' -55.5(16) . . . . ?
Pb2 O5' N8 O6 171.3(11) . . . . ?
Pb2 O5' N8 O5 -71(2) . . . . ?
Pb2 O5' N8 O4 45.7(17) . . . . ?
Pb2 O5' N8 O4' -17.6(18) . . . . ?
C9 N1 C2 C3 1.2(18) . . . . ?
C9 N1 C2 Cl1 -178.5(9) . . . . ?
N1 C2 C3 C4 -2(3) . . . . ?
Cl1 C2 C3 C4 177.4(14) . . . . ?
C2 C3 C4 C5 4(3) . . . . ?
C3 C4 C5 C9 -4(2) . . . . ?
C3 C4 C5 C6 -179.8(16) . . . . ?
C4 C5 C6 C7 178.7(16) . . . . ?
C9 C5 C6 C7 3(2) . . . . ?
C5 C6 C7 C8 -3(2) . . . . ?
C9 N2 C8 C7 -2.7(17) . . . . ?
Pb1 N2 C8 C7 -168.9(9) . . . . ?
C9 N2 C8 C10 178.2(10) . . . . ?
Pb1 N2 C8 C10 12.1(16) . . . . ?
C6 C7 C8 N2 3.3(19) . . . . ?
C6 C7 C8 C10 -177.6(12) . . . . ?
C2 N1 C9 N2 179.8(10) . . . . ?
C2 N1 C9 C5 -1.5(17) . . . . ?
C8 N2 C9 N1 -179.3(10) . . . . ?
Pb1 N2 C9 N1 -9.8(11) . . . . ?
C8 N2 C9 C5 2.1(17) . . . . ?
Pb1 N2 C9 C5 171.6(9) . . . . ?
C4 C5 C9 N1 2.9(19) . . . . ?
C6 C5 C9 N1 179.5(11) . . . . ?
C4 C5 C9 N2 -178.6(13) . . . . ?
C6 C5 C9 N2 -2.0(17) . . . . ?
N2 C8 C10 C11 -68.7(13) . . . . ?
C7 C8 C10 C11 112.2(12) . . . . ?
N2 C8 C10 C20 52.9(13) . . . 3_565 ?
C7 C8 C10 C20 -126.2(12) . . . 3_565 ?
C18 N3 C11 C12 1.3(16) . . . . ?
Pb1 N3 C11 C12 -173.3(8) . . . . ?
C18 N3 C11 C10 179.3(10) . . . . ?
Pb1 N3 C11 C10 4.7(15) . . . . ?
C8 C10 C11 N3 60.2(13) . . . . ?
C20 C10 C11 N3 -61.9(13) 3_565 . . . ?
C8 C10 C11 C12 -121.8(11) . . . . ?
C20 C10 C11 C12 116.1(11) 3_565 . . . ?
N3 C11 C12 C13 -0.5(17) . . . . ?
C10 C11 C12 C13 -178.5(10) . . . . ?
C11 C12 C13 C14 -0.9(18) . . . . ?
C12 C13 C14 C18 1.4(18) . . . . ?
C12 C13 C14 C15 178.9(12) . . . . ?
C13 C14 C15 C16 -179.1(13) . . . . ?
C18 C14 C15 C16 -1.6(19) . . . . ?
C14 C15 C16 C17 0(2) . . . . ?
C18 N4 C17 C16 -1.4(18) . . . . ?
C18 N4 C17 Cl2 -178.6(9) . . . . ?
C15 C16 C17 N4 2(2) . . . . ?
C15 C16 C17 Cl2 178.7(12) . . . . ?
C11 N3 C18 N4 179.0(10) . . . . ?
Pb1 N3 C18 N4 -5.1(12) . . . . ?
C11 N3 C18 C14 -0.8(17) . . . . ?
Pb1 N3 C18 C14 175.0(9) . . . . ?
C17 N4 C18 N3 179.8(10) . . . . ?
C17 N4 C18 C14 -0.4(17) . . . . ?
C13 C14 C18 N3 -0.6(17) . . . . ?
C15 C14 C18 N3 -178.3(11) . . . . ?
C13 C14 C18 N4 179.6(11) . . . . ?
C15 C14 C18 N4 1.9(18) . . . . ?
C27 N5 C20 C21 0.4(16) . . . . ?
Pb1 N5 C20 C21 168.2(7) . . . . ?
C27 N5 C20 C10 -176.7(10) . . . 3_565 ?
Pb1 N5 C20 C10 -8.9(16) . . . 3_565 ?
N5 C20 C21 C22 0.7(17) . . . . ?
C10 C20 C21 C22 177.9(10) 3_565 . . . ?
C20 C21 C22 C23 -1.8(16) . . . . ?
C21 C22 C23 C27 1.8(16) . . . . ?
C21 C22 C23 C24 -178.7(11) . . . . ?
C22 C23 C24 C25 -179.8(12) . . . . ?
C27 C23 C24 C25 -0.3(16) . . . . ?
C23 C24 C25 C26 1.4(18) . . . . ?
C27 N6 C26 C25 1.7(17) . . . . ?
C27 N6 C26 Cl3 179.4(9) . . . . ?
C24 C25 C26 N6 -2.2(19) . . . . ?
C24 C25 C26 Cl3 -179.9(10) . . . . ?
C20 N5 C27 N6 179.6(10) . . . . ?
Pb1 N5 C27 N6 9.1(10) . . . . ?
C20 N5 C27 C23 -0.4(16) . . . . ?
Pb1 N5 C27 C23 -170.9(8) . . . . ?
C26 N6 C27 N5 179.5(10) . . . . ?
C26 N6 C27 C23 -0.5(16) . . . . ?
C22 C23 C27 N5 -0.6(16) . . . . ?
C24 C23 C27 N5 179.8(10) . . . . ?
C22 C23 C27 N6 179.3(10) . . . . ?
C24 C23 C27 N6 -0.2(16) . . . . ?
O1' Pb2 O7 C29 -88(2) . . . . ?
O1' Pb2 O7 C29 92(2) 3_657 . . . ?
O2' Pb2 O7 C29 42(2) 3_657 . . . ?
O2' Pb2 O7 C29 -138(2) . . . . ?
O5 Pb2 O7 C29 -38(2) 3_657 . . . ?
O5 Pb2 O7 C29 142(2) . . . . ?
O7 Pb2 O7 C29 -3(7) 3_657 . . . ?
O1 Pb2 O7 C29 -108(2) . . . . ?
O1 Pb2 O7 C29 72(2) 3_657 . . . ?
O5' Pb2 O7 C29 -26(2) 3_657 . . . ?
O5' Pb2 O7 C29 154(2) . . . . ?
